data_7120382
loop_
_publ_author_name
'Burns, Corey P.'
'Wilkins, Branford O.'
'Dickie, Courtney M.'
'Latendresse, Trevor'
'Vernier, Larry'
'Vignesh, Kuduva R.'
'Bhuvanesh, Nattamai'
'Nippe, Michael'

_publ_section_title
;
 Comparative Study of Magnetization Dynamics in Dinuclear Dysprosium
 Complexes Featuring Bridging Chloride or Trifluoromethanesulfonate
 Ligands
;
_journal_name_full 'Chem. Commun.'
_journal_paper_doi 10.1039/C7CC02457F
_journal_year 2017
_chemical_formula_moiety '2(C18 H15 Dy F3 N O3 S), 2(C H2 Cl2)'
_chemical_formula_sum 'C38 H34 Cl4 Dy2 F6 N2 O6 S2'
_chemical_formula_weight 1259.59
_space_group_crystal_system triclinic
_space_group_IT_number 2
_space_group_name_Hall '-P 1'
_space_group_name_H-M_alt 'P -1'
_symmetry_space_group_name_Hall '-P 1'
_symmetry_space_group_name_H-M 'P -1'
_atom_sites_solution_hydrogens geom
_atom_sites_solution_primary direct
_audit_creation_date 2017-03-14
_audit_creation_method
;
Olex2 1.2-beta
(compiled 2016.02.19 svn.r3266 for OlexSys, GUI svn.r5155)
;
_audit_update_record
;
2017-03-22 deposited with the CCDC.
2017-06-30 downloaded from the CCDC.
;
_cell_angle_alpha 92.254(4)
_cell_angle_beta 90.145(4)
_cell_angle_gamma 107.140(4)
_cell_formula_units_Z 2
_cell_length_a 12.2590(8)
_cell_length_b 13.0284(9)
_cell_length_c 13.7514(10)
_cell_measurement_reflns_used 9200
_cell_measurement_temperature 110.0
_cell_measurement_theta_max 21.786
_cell_measurement_theta_min 2.965
_cell_volume 2096.9(3)
_computing_cell_refinement 'SAINT v8.34A (Bruker, 2013)'
_computing_data_reduction 'SAINT v8.34A (Bruker, 2013)'
_computing_molecular_graphics 'Olex2 (Dolomanov et al., 2009)'
_computing_publication_material 'Olex2 (Dolomanov et al., 2009)'
_computing_structure_refinement 'ShelXL (Sheldrick, 2015)'
_computing_structure_solution 'ShelXT (Sheldrick, 2015)'
_diffrn_ambient_temperature 110.0
_diffrn_measured_fraction_theta_full 1.000
_diffrn_measured_fraction_theta_max 0.909
_diffrn_measurement_device_type 'Bruker APEX-II CCD'
_diffrn_measurement_method '\f and \w scans'
_diffrn_radiation_type MoK\a
_diffrn_radiation_wavelength 0.71073
_diffrn_reflns_av_R_equivalents 0.1086
_diffrn_reflns_av_unetI/netI 0.0408
_diffrn_reflns_Laue_measured_fraction_full 1.000
_diffrn_reflns_Laue_measured_fraction_max 0.909
_diffrn_reflns_limit_h_max 14
_diffrn_reflns_limit_h_min -14
_diffrn_reflns_limit_k_max 15
_diffrn_reflns_limit_k_min -15
_diffrn_reflns_limit_l_max 16
_diffrn_reflns_limit_l_min -16
_diffrn_reflns_number 122841
_diffrn_reflns_point_group_measured_fraction_full 1.000
_diffrn_reflns_point_group_measured_fraction_max 0.909
_diffrn_reflns_theta_full 25.000
_diffrn_reflns_theta_max 25.000
_diffrn_reflns_theta_min 1.482
_diffrn_standards_number 0
_exptl_absorpt_coefficient_mu 3.966
_exptl_absorpt_correction_T_max 0.0932
_exptl_absorpt_correction_T_min 0.0530
_exptl_absorpt_correction_type multi-scan
_exptl_absorpt_process_details
;
SADABS-2014/3 (Bruker,2014/3) was used for absorption correction.
wR2(int) was 0.1174 before and 0.0891 after correction.
The Ratio of minimum to maximum transmission is 0.5687.
The \l/2 correction factor is 0.00150.
;
_exptl_crystal_colour colourless
_exptl_crystal_colour_primary colourless
_exptl_crystal_density_diffrn 1.995
_exptl_crystal_description block
_exptl_crystal_F_000 1220
_exptl_crystal_size_max 0.185
_exptl_crystal_size_mid 0.14
_exptl_crystal_size_min 0.138
_refine_diff_density_max 6.411
_refine_diff_density_min -1.399
_refine_diff_density_rms 0.252
_refine_ls_extinction_method none
_refine_ls_goodness_of_fit_ref 1.081
_refine_ls_hydrogen_treatment constr
_refine_ls_matrix_type full
_refine_ls_number_parameters 542
_refine_ls_number_reflns 7353
_refine_ls_number_restraints 0
_refine_ls_restrained_S_all 1.081
_refine_ls_R_factor_all 0.0773
_refine_ls_R_factor_gt 0.0619
_refine_ls_shift/su_max 0.001
_refine_ls_shift/su_mean 0.000
_refine_ls_structure_factor_coef Fsqd
_refine_ls_weighting_details 'w=1/[\s^2^(Fo^2^)+(0.0667P)^2^+62.2040P] where P=(Fo^2^+2Fc^2^)/3'
_refine_ls_weighting_scheme calc
_refine_ls_wR_factor_gt 0.1560
_refine_ls_wR_factor_ref 0.1690
_reflns_Friedel_coverage 0.000
_reflns_number_gt 6104
_reflns_number_total 7353
_reflns_threshold_expression 'I > 2\s(I)'
_cod_data_source_file c7cc02457f2.cif
_cod_data_source_block cpb011
_cod_database_code 7120382
_shelx_space_group_comment
;
The symmetry employed for this shelxl refinement is uniquely defined
by the following loop, which should always be used as a source of
symmetry information in preference to the above space-group names.
They are only intended as comments.
;
_shelx_estimated_absorpt_t_max 0.611
_shelx_estimated_absorpt_t_min 0.527
_olex2_refinement_description
;
1. Twinned data refinement
 Scales: 0.9868(6) 0.0132(6)
2. Fixed Uiso
 At 1.2 times of:
  All C(H) groups, All C(H,H) groups
3.a Secondary CH2 refined with riding coordinates:
 C6(H6A,H6B), C12(H12A,H12B), C6B(H6BA,H6BB), C12B(H12C,H12D), C1S(H1SA,H1SB),
 C2S(H2SA,H2SB)
3.b Aromatic/amide H refined with riding coordinates:
 C2(H2), C3(H3), C4(H4), C8(H8), C9(H9), C10(H10), C11(H11), C14(H14),
 C15(H15), C16(H16), C17(H17), C2B(H2B), C3B(H3B), C4B(H4B), C8B(H8B), C9B(H9B),
  C10B(H10B), C11B(H11B), C14B(H14B), C15B(H15B), C16B(H16B), C17B(H17B)
;
_shelx_shelxl_version_number 2014/7
_olex2_submission_special_instructions 'No special instructions were received'

loop_
_space_group_symop_operation_xyz
'x, y, z'
'-x, -y, -z'

loop_
_atom_site_label
_atom_site_type_symbol
_atom_site_fract_x
_atom_site_fract_y
_atom_site_fract_z
_atom_site_U_iso_or_equiv
_atom_site_adp_type
_atom_site_occupancy
_atom_site_site_symmetry_order
_atom_site_calc_flag
_atom_site_refinement_flags_posn
Dy1 Dy 0.48727(4) 0.72108(4) -0.04789(4) 0.01873(16) Uani 1 1 d .
S1 S 0.5683(3) 0.5602(2) 0.1448(2) 0.0229(6) Uani 1 1 d .
F1 F 0.3755(8) 0.5443(9) 0.2290(7) 0.061(3) Uani 1 1 d .
F2 F 0.5037(7) 0.5242(7) 0.3237(5) 0.0401(19) Uani 1 1 d .
F3 F 0.5117(11) 0.6807(7) 0.2778(6) 0.062(3) Uani 1 1 d .
O1 O 0.5293(10) 0.6181(8) 0.0727(7) 0.046(3) Uani 1 1 d .
O2 O 0.5285(8) 0.4466(7) 0.1265(6) 0.032(2) Uani 1 1 d .
O3 O 0.6826(8) 0.6011(10) 0.1729(8) 0.051(3) Uani 1 1 d .
N1 N 0.5432(8) 0.8464(8) 0.1040(7) 0.021(2) Uani 1 1 d .
C1 C 0.6546(10) 0.9015(10) 0.1214(8) 0.022(2) Uani 1 1 d .
C2 C 0.6865(12) 0.9659(10) 0.2035(9) 0.030(3) Uani 1 1 d .
H2 H 0.7649 1.0034 0.2149 0.036 Uiso 1 1 calc R
C3 C 0.6070(13) 0.9770(11) 0.2694(9) 0.033(3) Uani 1 1 d .
H3 H 0.6291 1.0217 0.3267 0.039 Uiso 1 1 calc R
C4 C 0.4946(12) 0.9221(11) 0.2510(9) 0.030(3) Uani 1 1 d .
H4 H 0.4378 0.9280 0.2960 0.036 Uiso 1 1 calc R
C5 C 0.4637(11) 0.8579(9) 0.1670(8) 0.023(3) Uani 1 1 d .
C6 C 0.7378(10) 0.8831(11) 0.0503(10) 0.031(3) Uani 1 1 d .
H6A H 0.7678 0.8258 0.0740 0.037 Uiso 1 1 calc R
H6B H 0.8028 0.9496 0.0486 0.037 Uiso 1 1 calc R
C7 C 0.6936(9) 0.8522(10) -0.0515(8) 0.024(3) Uani 1 1 d .
C8 C 0.6248(11) 0.9020(10) -0.1027(10) 0.030(3) Uani 1 1 d .
H8 H 0.6065 0.9651 -0.0815 0.036 Uiso 1 1 calc R
C9 C 0.5868(11) 0.8410(11) -0.1926(9) 0.031(3) Uani 1 1 d .
H9 H 0.5392 0.8560 -0.2413 0.037 Uiso 1 1 calc R
C10 C 0.6342(12) 0.7550(11) -0.1938(9) 0.032(3) Uani 1 1 d .
H10 H 0.6249 0.7012 -0.2445 0.038 Uiso 1 1 calc R
C11 C 0.6983(10) 0.7623(10) -0.1066(9) 0.027(3) Uani 1 1 d .
H11 H 0.7382 0.7134 -0.0888 0.032 Uiso 1 1 calc R
C12 C 0.3400(10) 0.7972(10) 0.1462(9) 0.024(2) Uani 1 1 d .
H12A H 0.3171 0.7354 0.1891 0.028 Uiso 1 1 calc R
H12B H 0.2926 0.8450 0.1627 0.028 Uiso 1 1 calc R
C13 C 0.3153(10) 0.7561(9) 0.0418(9) 0.022(2) Uani 1 1 d .
C14 C 0.3302(11) 0.8212(11) -0.0401(9) 0.029(3) Uani 1 1 d .
H14 H 0.3553 0.8975 -0.0389 0.034 Uiso 1 1 calc R
C15 C 0.3006(11) 0.7509(11) -0.1251(9) 0.029(3) Uani 1 1 d .
H15 H 0.3037 0.7719 -0.1907 0.035 Uiso 1 1 calc R
C16 C 0.2664(11) 0.6463(11) -0.0935(10) 0.034(3) Uani 1 1 d .
H16 H 0.2413 0.5832 -0.1346 0.040 Uiso 1 1 calc R
C17 C 0.2750(10) 0.6485(10) 0.0086(9) 0.028(3) Uani 1 1 d .
H17 H 0.2567 0.5876 0.0480 0.033 Uiso 1 1 calc R
C18 C 0.4851(11) 0.5767(11) 0.2504(9) 0.029(3) Uani 1 1 d .
Dy1B Dy -0.04985(4) 0.71400(4) 0.53101(4) 0.01912(16) Uani 1 1 d .
S1B S 0.1102(2) 0.5666(2) 0.3780(2) 0.0219(6) Uani 1 1 d .
F1B F 0.0831(7) 0.6631(6) 0.2220(5) 0.0363(18) Uani 1 1 d .
F2B F 0.1201(8) 0.5136(7) 0.1953(6) 0.045(2) Uani 1 1 d .
F3B F -0.0480(7) 0.5150(7) 0.2423(6) 0.045(2) Uani 1 1 d .
O1B O 0.0299(8) 0.6108(7) 0.4292(6) 0.031(2) Uani 1 1 d .
O2B O 0.2260(8) 0.6318(8) 0.3808(7) 0.039(2) Uani 1 1 d .
O3B O 0.0922(8) 0.4545(7) 0.3945(6) 0.029(2) Uani 1 1 d .
N1B N 0.0347(8) 0.8350(8) 0.3923(8) 0.025(2) Uani 1 1 d .
C1B C 0.1455(10) 0.8997(10) 0.3985(10) 0.026(3) Uani 1 1 d .
C2B C 0.1942(11) 0.9673(10) 0.3265(10) 0.032(3) Uani 1 1 d .
H2B H 0.2703 1.0130 0.3342 0.038 Uiso 1 1 calc R
C3B C 0.1330(12) 0.9688(10) 0.2433(10) 0.031(3) Uani 1 1 d .
H3B H 0.1669 1.0128 0.1915 0.038 Uiso 1 1 calc R
C4B C 0.0214(12) 0.9052(11) 0.2365(9) 0.031(3) Uani 1 1 d .
H4B H -0.0234 0.9064 0.1803 0.037 Uiso 1 1 calc R
C5B C -0.0262(11) 0.8388(10) 0.3126(9) 0.024(3) Uani 1 1 d .
C6B C 0.2144(10) 0.8938(10) 0.4886(10) 0.030(3) Uani 1 1 d .
H6BA H 0.2610 0.8449 0.4738 0.036 Uiso 1 1 calc R
H6BB H 0.2675 0.9661 0.5044 0.036 Uiso 1 1 calc R
C7B C 0.1447(9) 0.8558(10) 0.5760(9) 0.024(3) Uani 1 1 d .
C8B C -0.2454(10) 0.6325(10) 0.4367(10) 0.027(3) Uani 1 1 d .
H8B H -0.2546 0.5680 0.3986 0.032 Uiso 1 1 calc R
C9B C 0.0096(13) 0.8346(11) 0.6950(9) 0.034(3) Uani 1 1 d .
H9B H -0.0490 0.8455 0.7356 0.041 Uiso 1 1 calc R
C10B C 0.0626(13) 0.7528(11) 0.7023(10) 0.036(3) Uani 1 1 d .
H10B H 0.0456 0.6984 0.7487 0.043 Uiso 1 1 calc R
C11B C 0.1445(12) 0.7654(11) 0.6298(10) 0.033(3) Uani 1 1 d .
H11B H 0.1922 0.7205 0.6184 0.039 Uiso 1 1 calc R
C12B C -0.1467(11) 0.7691(11) 0.3069(10) 0.030(3) Uani 1 1 d .
H12C H -0.1500 0.7025 0.2683 0.036 Uiso 1 1 calc R
H12D H -0.1931 0.8070 0.2721 0.036 Uiso 1 1 calc R
C13B C -0.1983(9) 0.7393(9) 0.4050(9) 0.022(2) Uani 1 1 d .
C14B C -0.2015(10) 0.8081(11) 0.4841(10) 0.030(3) Uani 1 1 d .
H14B H -0.1747 0.8844 0.4843 0.036 Uiso 1 1 calc R
C15B C -0.2495(11) 0.7484(11) 0.5623(10) 0.032(3) Uani 1 1 d .
H15B H -0.2624 0.7765 0.6246 0.038 Uiso 1 1 calc R
C16B C -0.2757(10) 0.6403(11) 0.5342(10) 0.031(3) Uani 1 1 d .
H16B H -0.3085 0.5816 0.5743 0.037 Uiso 1 1 calc R
C17B C 0.0596(10) 0.8976(9) 0.6164(8) 0.022(2) Uani 1 1 d .
H17B H 0.0395 0.9579 0.5943 0.027 Uiso 1 1 calc R
C18B C 0.0636(12) 0.5631(11) 0.2513(9) 0.030(3) Uani 1 1 d .
Cl1 Cl 0.4911(3) 0.1255(3) 0.4773(3) 0.0368(7) Uani 1 1 d .
Cl2 Cl 0.5861(3) 0.3327(3) 0.3931(3) 0.0461(9) Uani 1 1 d .
C1S C 0.5306(11) 0.2666(11) 0.4990(10) 0.033(3) Uani 1 1 d .
H1SA H 0.4631 0.2882 0.5199 0.039 Uiso 1 1 calc R
H1SB H 0.5888 0.2877 0.5519 0.039 Uiso 1 1 calc R
Cl3 Cl 0.9097(4) 0.6501(3) 0.0330(3) 0.0559(11) Uani 1 1 d .
Cl4 Cl 1.0135(3) 0.8643(3) -0.0365(3) 0.0424(8) Uani 1 1 d .
C2S C 1.0359(14) 0.7427(14) -0.0062(13) 0.052(4) Uani 1 1 d .
H2SA H 1.0947 0.7566 0.0460 0.062 Uiso 1 1 calc R
H2SB H 1.0648 0.7113 -0.0638 0.062 Uiso 1 1 calc R

loop_
_atom_site_aniso_label
_atom_site_aniso_U_11
_atom_site_aniso_U_22
_atom_site_aniso_U_33
_atom_site_aniso_U_23
_atom_site_aniso_U_13
_atom_site_aniso_U_12
Dy1 0.0184(3) 0.0177(3) 0.0206(3) 0.0006(2) 0.0025(2) 0.0063(2)
S1 0.0251(15) 0.0201(14) 0.0228(15) -0.0006(11) 0.0012(12) 0.0059(12)
F1 0.054(6) 0.096(8) 0.049(6) 0.000(5) 0.010(5) 0.047(6)
F2 0.057(5) 0.045(5) 0.026(4) 0.009(3) 0.009(4) 0.026(4)
F3 0.126(9) 0.035(5) 0.029(5) -0.007(4) 0.012(5) 0.032(6)
O1 0.080(8) 0.046(6) 0.028(5) 0.009(4) 0.013(5) 0.042(6)
O2 0.042(5) 0.021(5) 0.032(5) -0.006(4) 0.008(4) 0.011(4)
O3 0.023(5) 0.067(8) 0.050(6) -0.023(5) -0.009(4) -0.002(5)
N1 0.025(5) 0.022(5) 0.015(5) -0.003(4) -0.004(4) 0.007(4)
C1 0.021(6) 0.025(6) 0.023(6) 0.002(5) 0.002(5) 0.008(5)
C2 0.034(7) 0.025(7) 0.030(7) 0.004(5) -0.003(5) 0.007(6)
C3 0.052(9) 0.031(7) 0.019(6) -0.001(5) -0.004(6) 0.018(6)
C4 0.035(7) 0.036(7) 0.021(6) -0.002(5) 0.003(5) 0.014(6)
C5 0.037(7) 0.020(6) 0.017(6) 0.000(5) -0.004(5) 0.017(5)
C6 0.017(6) 0.034(7) 0.038(7) 0.001(6) 0.003(5) 0.004(5)
C7 0.014(5) 0.035(7) 0.020(6) 0.009(5) 0.008(4) 0.001(5)
C8 0.023(6) 0.015(6) 0.046(8) 0.001(5) 0.008(6) -0.003(5)
C9 0.027(7) 0.036(7) 0.027(7) 0.009(6) 0.006(5) 0.005(6)
C10 0.038(7) 0.033(7) 0.024(6) 0.000(5) 0.015(6) 0.008(6)
C11 0.020(6) 0.028(7) 0.035(7) 0.007(5) 0.009(5) 0.011(5)
C12 0.019(6) 0.026(6) 0.025(6) 0.003(5) 0.001(5) 0.007(5)
C13 0.018(6) 0.023(6) 0.029(6) 0.002(5) 0.007(5) 0.012(5)
C14 0.027(6) 0.030(7) 0.032(7) 0.001(5) -0.002(5) 0.013(5)
C15 0.026(7) 0.040(8) 0.026(7) -0.007(5) -0.005(5) 0.017(6)
C16 0.027(7) 0.033(7) 0.043(8) -0.012(6) -0.002(6) 0.014(6)
C17 0.023(6) 0.026(7) 0.034(7) 0.003(5) 0.005(5) 0.006(5)
C18 0.035(7) 0.032(7) 0.024(6) 0.006(5) 0.000(5) 0.012(6)
Dy1B 0.0192(3) 0.0193(3) 0.0199(3) 0.0000(2) 0.0004(2) 0.0074(2)
S1B 0.0213(14) 0.0206(14) 0.0253(15) 0.0009(11) 0.0029(11) 0.0084(12)
F1B 0.041(4) 0.032(4) 0.035(4) 0.013(3) 0.001(3) 0.008(3)
F2B 0.058(6) 0.058(6) 0.025(4) 0.001(4) 0.013(4) 0.025(5)
F3B 0.033(4) 0.044(5) 0.051(5) 0.006(4) -0.017(4) 0.002(4)
O1B 0.039(5) 0.027(5) 0.034(5) -0.001(4) 0.007(4) 0.019(4)
O2B 0.024(5) 0.046(6) 0.044(6) 0.005(5) -0.004(4) 0.006(4)
O3B 0.041(5) 0.026(5) 0.024(4) 0.001(4) 0.003(4) 0.014(4)
N1B 0.019(5) 0.020(5) 0.034(6) -0.002(4) 0.009(4) 0.006(4)
C1B 0.013(5) 0.025(6) 0.040(7) 0.001(5) 0.009(5) 0.003(5)
C2B 0.028(7) 0.019(6) 0.050(8) 0.002(6) 0.010(6) 0.009(5)
C3B 0.036(7) 0.024(7) 0.038(8) 0.009(6) 0.012(6) 0.014(6)
C4B 0.038(8) 0.033(7) 0.027(7) 0.004(5) 0.003(6) 0.018(6)
C5B 0.029(6) 0.025(6) 0.022(6) 0.001(5) -0.001(5) 0.015(5)
C6B 0.016(6) 0.025(7) 0.050(8) -0.001(6) 0.004(5) 0.006(5)
C7B 0.014(5) 0.024(6) 0.032(7) -0.004(5) -0.009(5) 0.003(5)
C8B 0.017(6) 0.024(6) 0.039(7) 0.004(5) -0.004(5) 0.004(5)
C9B 0.048(8) 0.029(7) 0.024(7) -0.006(5) 0.000(6) 0.011(6)
C10B 0.051(9) 0.023(7) 0.034(7) -0.003(5) -0.009(6) 0.011(6)
C11B 0.036(7) 0.027(7) 0.034(7) -0.005(6) -0.016(6) 0.011(6)
C12B 0.026(7) 0.031(7) 0.034(7) 0.004(6) -0.002(5) 0.011(6)
C13B 0.010(5) 0.021(6) 0.033(7) 0.001(5) -0.006(5) 0.002(5)
C14B 0.022(6) 0.033(7) 0.037(7) 0.003(6) -0.002(5) 0.010(5)
C15B 0.030(7) 0.038(8) 0.032(7) 0.006(6) 0.008(6) 0.018(6)
C16B 0.015(6) 0.033(7) 0.045(8) 0.012(6) 0.001(5) 0.007(5)
C17B 0.029(6) 0.019(6) 0.022(6) 0.000(5) 0.000(5) 0.010(5)
C18B 0.036(7) 0.035(7) 0.023(6) 0.003(5) 0.006(5) 0.014(6)
Cl1 0.0307(17) 0.0320(17) 0.048(2) 0.0049(14) -0.0023(14) 0.0086(14)
Cl2 0.042(2) 0.0344(19) 0.061(2) 0.0107(17) -0.0058(17) 0.0078(16)
C1S 0.029(7) 0.039(8) 0.033(7) -0.013(6) -0.005(6) 0.018(6)
Cl3 0.043(2) 0.048(2) 0.071(3) 0.016(2) -0.017(2) 0.0042(18)
Cl4 0.0411(19) 0.043(2) 0.0396(19) 0.0055(15) 0.0068(15) 0.0072(16)
C2S 0.042(9) 0.064(11) 0.058(10) 0.013(8) 0.012(8) 0.028(8)

loop_
_atom_type_symbol
_atom_type_description
_atom_type_scat_dispersion_real
_atom_type_scat_dispersion_imag
_atom_type_scat_source
C C 0.0033 0.0016 'International Tables Vol C Tables 4.2.6.8 and 6.1.1.4'
H H 0.0000 0.0000 'International Tables Vol C Tables 4.2.6.8 and 6.1.1.4'
Cl Cl 0.1484 0.1585 'International Tables Vol C Tables 4.2.6.8 and 6.1.1.4'
Dy Dy -0.1892 4.4098 'International Tables Vol C Tables 4.2.6.8 and 6.1.1.4'
F F 0.0171 0.0103 'International Tables Vol C Tables 4.2.6.8 and 6.1.1.4'
N N 0.0061 0.0033 'International Tables Vol C Tables 4.2.6.8 and 6.1.1.4'
O O 0.0106 0.0060 'International Tables Vol C Tables 4.2.6.8 and 6.1.1.4'
S S 0.1246 0.1234 'International Tables Vol C Tables 4.2.6.8 and 6.1.1.4'

loop_
_geom_angle_atom_site_label_1
_geom_angle_atom_site_label_2
_geom_angle_atom_site_label_3
_geom_angle
_geom_angle_site_symmetry_1
_geom_angle_site_symmetry_3
O1 Dy1 O2 75.4(3) . 2_665
O1 Dy1 N1 73.9(3) . .
O1 Dy1 C7 94.3(4) . .
O1 Dy1 C8 124.6(4) . .
O1 Dy1 C9 140.2(4) . .
O1 Dy1 C11 88.8(4) . .
O1 Dy1 C13 94.9(4) . .
O1 Dy1 C14 126.1(4) . .
O1 Dy1 C15 136.8(4) . .
O1 Dy1 C16 109.0(4) . .
O1 Dy1 C17 85.8(4) . .
O2 Dy1 N1 149.0(3) 2_665 .
O2 Dy1 C7 112.7(4) 2_665 .
O2 Dy1 C8 123.7(4) 2_665 .
O2 Dy1 C9 96.7(4) 2_665 .
O2 Dy1 C11 82.0(4) 2_665 .
O2 Dy1 C13 120.9(3) 2_665 .
O2 Dy1 C14 126.7(4) 2_665 .
O2 Dy1 C15 97.3(4) 2_665 .
O2 Dy1 C16 76.8(4) 2_665 .
O2 Dy1 C17 89.8(4) 2_665 .
N1 Dy1 C7 66.0(3) . .
N1 Dy1 C8 72.6(4) . .
N1 Dy1 C9 104.3(4) . .
N1 Dy1 C11 93.4(4) . .
N1 Dy1 C13 66.1(3) . .
N1 Dy1 C14 76.3(4) . .
N1 Dy1 C15 107.8(3) . .
N1 Dy1 C16 117.3(4) . .
N1 Dy1 C17 91.9(4) . .
C7 Dy1 C9 52.2(4) . .
C7 Dy1 C11 30.8(4) . .
C7 Dy1 C14 112.9(4) . .
C7 Dy1 C15 126.6(4) . .
C7 Dy1 C16 156.6(4) . .
C7 Dy1 C17 156.8(4) . .
C8 Dy1 C7 31.4(4) . .
C8 Dy1 C9 31.8(4) . .
C8 Dy1 C11 51.2(4) . .
C8 Dy1 C14 86.1(4) . .
C8 Dy1 C15 95.3(4) . .
C8 Dy1 C16 125.3(4) . .
C8 Dy1 C17 137.5(4) . .
C9 Dy1 C15 82.4(4) . .
C9 Dy1 C16 106.8(4) . .
C11 Dy1 C9 51.4(4) . .
C11 Dy1 C14 136.9(4) . .
C11 Dy1 C15 133.0(4) . .
C11 Dy1 C16 147.5(4) . .
C11 Dy1 C17 171.2(4) . .
C13 Dy1 C7 126.2(4) . .
C13 Dy1 C8 109.8(4) . .
C13 Dy1 C9 121.3(4) . .
C13 Dy1 C11 157.0(4) . .
C13 Dy1 C14 31.5(4) . .
C13 Dy1 C15 51.9(4) . .
C13 Dy1 C16 51.2(4) . .
C13 Dy1 C17 31.1(4) . .
C14 Dy1 C9 90.2(4) . .
C14 Dy1 C15 31.5(4) . .
C14 Dy1 C16 50.9(4) . .
C16 Dy1 C15 30.3(4) . .
C17 Dy1 C9 133.6(4) . .
C17 Dy1 C14 51.5(4) . .
C17 Dy1 C15 51.2(4) . .
C17 Dy1 C16 30.9(4) . .
O1 S1 C18 102.7(6) . .
O2 S1 O1 112.6(6) . .
O2 S1 C18 101.4(6) . .
O3 S1 O1 116.0(7) . .
O3 S1 O2 115.4(7) . .
O3 S1 C18 106.6(6) . .
S1 O1 Dy1 173.6(8) . .
S1 O2 Dy1 158.0(6) . 2_665
C1 N1 Dy1 119.7(7) . .
C5 N1 Dy1 120.8(8) . .
C5 N1 C1 119.5(10) . .
N1 C1 C2 120.6(11) . .
N1 C1 C6 116.6(10) . .
C2 C1 C6 122.7(11) . .
C1 C2 H2 119.7 . .
C1 C2 C3 120.7(13) . .
C3 C2 H2 119.7 . .
C2 C3 H3 120.8 . .
C2 C3 C4 118.4(12) . .
C4 C3 H3 120.8 . .
C3 C4 H4 120.0 . .
C3 C4 C5 120.0(12) . .
C5 C4 H4 120.0 . .
N1 C5 C4 120.7(12) . .
N1 C5 C12 119.0(10) . .
C4 C5 C12 120.3(11) . .
C1 C6 H6A 108.3 . .
C1 C6 H6B 108.3 . .
C1 C6 C7 116.0(10) . .
H6A C6 H6B 107.4 . .
C7 C6 H6A 108.3 . .
C7 C6 H6B 108.3 . .
C6 C7 Dy1 109.7(7) . .
C8 C7 Dy1 74.2(7) . .
C8 C7 C6 124.9(12) . .
C11 C7 Dy1 75.2(7) . .
C11 C7 C6 126.9(12) . .
C11 C7 C8 107.6(11) . .
Dy1 C8 H8 116.0 . .
C7 C8 Dy1 74.4(7) . .
C7 C8 H8 125.7 . .
C7 C8 C9 108.6(11) . .
C9 C8 Dy1 75.9(7) . .
C9 C8 H8 125.7 . .
Dy1 C9 H9 117.9 . .
C8 C9 Dy1 72.2(7) . .
C8 C9 H9 126.8 . .
C10 C9 Dy1 75.1(7) . .
C10 C9 C8 106.3(12) . .
C10 C9 H9 126.8 . .
Dy1 C10 H10 119.0 . .
C9 C10 Dy1 74.2(7) . .
C9 C10 H10 125.9 . .
C9 C10 C11 108.2(11) . .
C11 C10 Dy1 72.8(7) . .
C11 C10 H10 125.9 . .
Dy1 C11 H11 116.4 . .
C7 C11 Dy1 74.0(7) . .
C7 C11 C10 109.3(11) . .
C7 C11 H11 125.4 . .
C10 C11 Dy1 76.1(7) . .
C10 C11 H11 125.4 . .
C5 C12 H12A 108.8 . .
C5 C12 H12B 108.8 . .
H12A C12 H12B 107.6 . .
C13 C12 C5 114.0(10) . .
C13 C12 H12A 108.8 . .
C13 C12 H12B 108.8 . .
C12 C13 Dy1 114.5(7) . .
C14 C13 Dy1 75.6(7) . .
C14 C13 C12 125.3(11) . .
C17 C13 Dy1 75.8(7) . .
C17 C13 C12 126.7(11) . .
C17 C13 C14 108.0(11) . .
Dy1 C14 H14 117.4 . .
C13 C14 Dy1 72.9(7) . .
C13 C14 H14 126.2 . .
C13 C14 C15 107.6(11) . .
C15 C14 Dy1 75.5(7) . .
C15 C14 H14 126.2 . .
Dy1 C15 H15 117.8 . .
C14 C15 Dy1 73.0(7) . .
C14 C15 H15 126.5 . .
C16 C15 Dy1 74.8(7) . .
C16 C15 C14 107.1(12) . .
C16 C15 H15 126.5 . .
Dy1 C16 H16 118.4 . .
C15 C16 Dy1 74.8(7) . .
C15 C16 H16 125.3 . .
C15 C16 C17 109.4(12) . .
C17 C16 Dy1 73.3(7) . .
C17 C16 H16 125.3 . .
Dy1 C17 H17 117.0 . .
C13 C17 Dy1 73.1(7) . .
C13 C17 C16 108.0(11) . .
C13 C17 H17 126.0 . .
C16 C17 Dy1 75.9(7) . .
C16 C17 H17 126.0 . .
F1 C18 S1 110.6(9) . .
F1 C18 F3 107.3(12) . .
F2 C18 S1 112.3(9) . .
F2 C18 F1 108.7(11) . .
F2 C18 F3 108.3(11) . .
F3 C18 S1 109.5(9) . .
O1B Dy1B O3B 75.6(3) . 2_566
O1B Dy1B N1B 75.1(3) . .
O1B Dy1B C7B 94.4(4) . .
O1B Dy1B C8B 88.8(4) . .
O1B Dy1B C9B 137.0(4) . .
O1B Dy1B C11B 86.3(4) . .
O1B Dy1B C13B 96.5(4) . .
O1B Dy1B C14B 127.0(4) . .
O1B Dy1B C15B 139.5(4) . .
O1B Dy1B C16B 112.6(4) . .
O1B Dy1B C17B 125.6(4) . .
O3B Dy1B N1B 150.7(3) 2_566 .
O3B Dy1B C7B 117.5(3) 2_566 .
O3B Dy1B C8B 85.7(3) 2_566 .
O3B Dy1B C9B 96.1(4) 2_566 .
O3B Dy1B C11B 86.2(4) 2_566 .
O3B Dy1B C13B 117.3(3) 2_566 .
O3B Dy1B C14B 124.5(4) 2_566 .
O3B Dy1B C15B 97.0(4) 2_566 .
O3B Dy1B C16B 74.3(4) 2_566 .
O3B Dy1B C17B 124.5(3) 2_566 .
N1B Dy1B C7B 66.5(4) . .
N1B Dy1B C8B 92.2(4) . .
N1B Dy1B C9B 106.3(4) . .
N1B Dy1B C11B 93.4(4) . .
N1B Dy1B C13B 65.0(3) . .
N1B Dy1B C14B 73.8(4) . .
N1B Dy1B C15B 104.2(4) . .
N1B Dy1B C16B 116.2(4) . .
N1B Dy1B C17B 75.4(3) . .
C7B Dy1B C8B 156.6(4) . .
C7B Dy1B C9B 51.6(4) . .
C7B Dy1B C11B 31.3(4) . .
C7B Dy1B C13B 125.2(4) . .
C7B Dy1B C15B 123.1(4) . .
C7B Dy1B C16B 152.8(4) . .
C8B Dy1B C9B 133.2(4) . .
C8B Dy1B C11B 171.4(4) . .
C8B Dy1B C15B 50.7(4) . .
C8B Dy1B C16B 30.7(4) . .
C11B Dy1B C9B 50.8(4) . .
C11B Dy1B C15B 133.6(4) . .
C11B Dy1B C16B 147.6(4) . .
C13B Dy1B C8B 31.6(4) . .
C13B Dy1B C9B 123.6(4) . .
C13B Dy1B C11B 156.4(4) . .
C13B Dy1B C15B 51.0(4) . .
C13B Dy1B C16B 51.3(4) . .
C14B Dy1B C7B 110.7(4) . .
C14B Dy1B C8B 51.1(4) . .
C14B Dy1B C9B 92.8(4) . .
C14B Dy1B C11B 137.0(4) . .
C14B Dy1B C13B 30.9(4) . .
C14B Dy1B C15B 30.5(4) . .
C14B Dy1B C16B 50.6(4) . .
C14B Dy1B C17B 85.6(4) . .
C15B Dy1B C9B 82.9(5) . .
C15B Dy1B C16B 30.4(4) . .
C16B Dy1B C9B 105.1(4) . .
C17B Dy1B C7B 31.6(4) . .
C17B Dy1B C8B 136.7(4) . .
C17B Dy1B C9B 31.0(4) . .
C17B Dy1B C11B 51.4(4) . .
C17B Dy1B C13B 110.5(4) . .
C17B Dy1B C15B 91.8(4) . .
C17B Dy1B C16B 121.3(4) . .
O1B S1B C18B 102.4(6) . .
O2B S1B O1B 116.0(6) . .
O2B S1B O3B 115.6(6) . .
O2B S1B C18B 105.4(6) . .
O3B S1B O1B 112.9(5) . .
O3B S1B C18B 102.1(6) . .
S1B O1B Dy1B 163.3(6) . .
S1B O3B Dy1B 162.8(5) . 2_566
C1B N1B Dy1B 120.1(8) . .
C5B N1B Dy1B 121.9(8) . .
C5B N1B C1B 118.0(11) . .
N1B C1B C6B 117.6(11) . .
C2B C1B N1B 122.3(12) . .
C2B C1B C6B 120.1(11) . .
C1B C2B H2B 120.1 . .
C1B C2B C3B 119.8(12) . .
C3B C2B H2B 120.1 . .
C2B C3B H3B 120.7 . .
C2B C3B C4B 118.5(12) . .
C4B C3B H3B 120.7 . .
C3B C4B H4B 120.0 . .
C3B C4B C5B 119.9(12) . .
C5B C4B H4B 120.0 . .
N1B C5B C4B 121.4(12) . .
N1B C5B C12B 117.7(11) . .
C4B C5B C12B 120.9(11) . .
C1B C6B H6BA 108.6 . .
C1B C6B H6BB 108.6 . .
H6BA C6B H6BB 107.6 . .
C7B C6B C1B 114.5(10) . .
C7B C6B H6BA 108.6 . .
C7B C6B H6BB 108.6 . .
C6B C7B Dy1B 112.4(8) . .
C11B C7B Dy1B 75.5(7) . .
C11B C7B C6B 126.3(12) . .
C11B C7B C17B 106.7(11) . .
C17B C7B Dy1B 74.1(7) . .
C17B C7B C6B 126.8(11) . .
Dy1B C8B H8B 117.2 . .
C13B C8B Dy1B 73.3(6) . .
C13B C8B H8B 126.3 . .
C16B C8B Dy1B 75.3(7) . .
C16B C8B H8B 126.3 . .
C16B C8B C13B 107.4(11) . .
Dy1B C9B H9B 118.6 . .
C10B C9B Dy1B 75.2(7) . .
C10B C9B H9B 126.3 . .
C10B C9B C17B 107.4(12) . .
C17B C9B Dy1B 71.9(7) . .
C17B C9B H9B 126.3 . .
Dy1B C10B H10B 118.8 . .
C9B C10B Dy1B 74.3(8) . .
C9B C10B H10B 125.8 . .
C11B C10B Dy1B 73.0(7) . .
C11B C10B C9B 108.4(12) . .
C11B C10B H10B 125.8 . .
Dy1B C11B H11B 116.6 . .
C7B C11B Dy1B 73.2(7) . .
C7B C11B H11B 125.6 . .
C10B C11B Dy1B 76.6(8) . .
C10B C11B C7B 108.8(12) . .
C10B C11B H11B 125.6 . .
C5B C12B H12C 108.9 . .
C5B C12B H12D 108.9 . .
C5B C12B C13B 113.5(10) . .
H12C C12B H12D 107.7 . .
C13B C12B H12C 108.9 . .
C13B C12B H12D 108.9 . .
C8B C13B Dy1B 75.2(7) . .
C8B C13B C12B 125.6(11) . .
C12B C13B Dy1B 112.4(7) . .
C14B C13B Dy1B 74.3(7) . .
C14B C13B C8B 106.7(11) . .
C14B C13B C12B 127.5(11) . .
Dy1B C14B H14B 115.3 . .
C13B C14B Dy1B 74.8(7) . .
C13B C14B H14B 125.3 . .
C15B C14B Dy1B 76.6(7) . .
C15B C14B C13B 109.4(12) . .
C15B C14B H14B 125.3 . .
Dy1B C15B H15B 118.2 . .
C14B C15B Dy1B 72.9(7) . .
C14B C15B H15B 125.9 . .
C14B C15B C16B 108.2(12) . .
C16B C15B Dy1B 74.9(7) . .
C16B C15B H15B 125.9 . .
Dy1B C16B H16B 117.5 . .
C8B C16B Dy1B 73.9(7) . .
C8B C16B H16B 125.9 . .
C15B C16B Dy1B 74.7(7) . .
C15B C16B C8B 108.2(12) . .
C15B C16B H16B 125.9 . .
Dy1B C17B H17B 115.1 . .
C7B C17B Dy1B 74.3(7) . .
C7B C17B H17B 125.7 . .
C9B C17B Dy1B 77.1(7) . .
C9B C17B C7B 108.6(11) . .
C9B C17B H17B 125.7 . .
F1B C18B S1B 109.6(9) . .
F2B C18B S1B 110.3(9) . .
F2B C18B F1B 108.5(10) . .
F2B C18B F3B 110.3(11) . .
F3B C18B S1B 110.6(9) . .
F3B C18B F1B 107.4(11) . .
Cl1 C1S H1SA 109.6 . .
Cl1 C1S H1SB 109.6 . .
Cl2 C1S Cl1 110.4(7) . .
Cl2 C1S H1SA 109.6 . .
Cl2 C1S H1SB 109.6 . .
H1SA C1S H1SB 108.1 . .
Cl3 C2S H2SA 109.3 . .
Cl3 C2S H2SB 109.3 . .
Cl4 C2S Cl3 111.7(9) . .
Cl4 C2S H2SA 109.3 . .
Cl4 C2S H2SB 109.3 . .
H2SA C2S H2SB 107.9 . .

loop_
_geom_bond_atom_site_label_1
_geom_bond_atom_site_label_2
_geom_bond_distance
_geom_bond_site_symmetry_2
Dy1 O1 2.322(9) .
Dy1 O2 2.354(8) 2_665
Dy1 N1 2.562(9) .
Dy1 C7 2.604(11) .
Dy1 C8 2.602(12) .
Dy1 C9 2.650(12) .
Dy1 C11 2.619(12) .
Dy1 C13 2.591(11) .
Dy1 C14 2.625(12) .
Dy1 C15 2.657(12) .
Dy1 C16 2.657(13) .
Dy1 C17 2.624(12) .
S1 O1 1.432(10) .
S1 O2 1.428(9) .
S1 O3 1.392(10) .
S1 C18 1.818(13) .
F1 C18 1.313(17) .
F2 C18 1.296(14) .
F3 C18 1.335(16) .
O2 Dy1 2.354(8) 2_665
N1 C1 1.358(15) .
N1 C5 1.343(16) .
C1 C2 1.364(17) .
C1 C6 1.478(17) .
C2 H2 0.9500 .
C2 C3 1.368(19) .
C3 H3 0.9500 .
C3 C4 1.37(2) .
C4 H4 0.9500 .
C4 C5 1.383(17) .
C5 C12 1.510(17) .
C6 H6A 0.9900 .
C6 H6B 0.9900 .
C6 C7 1.496(18) .
C7 C8 1.408(18) .
C7 C11 1.386(18) .
C8 H8 0.9500 .
C8 C9 1.441(19) .
C9 H9 0.9500 .
C9 C10 1.406(19) .
C10 H10 0.9500 .
C10 C11 1.416(19) .
C11 H11 0.9500 .
C12 H12A 0.9900 .
C12 H12B 0.9900 .
C12 C13 1.510(17) .
C13 C14 1.416(17) .
C13 C17 1.399(17) .
C14 H14 0.9500 .
C14 C15 1.433(18) .
C15 H15 0.9500 .
C15 C16 1.39(2) .
C16 H16 0.9500 .
C16 C17 1.406(19) .
C17 H17 0.9500 .
Dy1B O1B 2.315(8) .
Dy1B O3B 2.376(8) 2_566
Dy1B N1B 2.546(10) .
Dy1B C7B 2.606(11) .
Dy1B C8B 2.633(12) .
Dy1B C9B 2.670(13) .
Dy1B C11B 2.635(13) .
Dy1B C13B 2.609(11) .
Dy1B C14B 2.603(12) .
Dy1B C15B 2.648(13) .
Dy1B C16B 2.651(12) .
Dy1B C17B 2.604(12) .
S1B O1B 1.449(9) .
S1B O2B 1.422(10) .
S1B O3B 1.439(9) .
S1B C18B 1.828(13) .
F1B C18B 1.332(15) .
F2B C18B 1.310(15) .
F3B C18B 1.329(16) .
O3B Dy1B 2.376(8) 2_566
N1B C1B 1.371(15) .
N1B C5B 1.335(16) .
C1B C2B 1.369(18) .
C1B C6B 1.515(18) .
C2B H2B 0.9500 .
C2B C3B 1.37(2) .
C3B H3B 0.9500 .
C3B C4B 1.376(19) .
C4B H4B 0.9500 .
C4B C5B 1.400(18) .
C5B C12B 1.488(18) .
C6B H6BA 0.9900 .
C6B H6BB 0.9900 .
C6B C7B 1.490(18) .
C7B C11B 1.415(18) .
C7B C17B 1.417(17) .
C8B H8B 0.9500 .
C8B C13B 1.426(17) .
C8B C16B 1.401(19) .
C9B H9B 0.9500 .
C9B C10B 1.409(19) .
C9B C17B 1.412(18) .
C10B H10B 0.9500 .
C10B C11B 1.40(2) .
C11B H11B 0.9500 .
C12B H12C 0.9900 .
C12B H12D 0.9900 .
C12B C13B 1.508(18) .
C13B C14B 1.390(18) .
C14B H14B 0.9500 .
C14B C15B 1.381(18) .
C15B H15B 0.9500 .
C15B C16B 1.388(19) .
C16B H16B 0.9500 .
C17B H17B 0.9500 .
Cl1 C1S 1.769(14) .
Cl2 C1S 1.755(15) .
C1S H1SA 0.9900 .
C1S H1SB 0.9900 .
Cl3 C2S 1.759(17) .
Cl4 C2S 1.752(17) .
C2S H2SA 0.9900 .
C2S H2SB 0.9900 .

loop_
_geom_torsion_atom_site_label_1
_geom_torsion_atom_site_label_2
_geom_torsion_atom_site_label_3
_geom_torsion_atom_site_label_4
_geom_torsion
_geom_torsion_site_symmetry_4
Dy1 N1 C1 C2 -177.9(9) .
Dy1 N1 C1 C6 -1.0(14) .
Dy1 N1 C5 C4 177.2(9) .
Dy1 N1 C5 C12 -1.0(14) .
Dy1 C7 C8 C9 -68.9(8) .
Dy1 C7 C11 C10 68.6(9) .
Dy1 C8 C9 C10 -68.0(9) .
Dy1 C9 C10 C11 -65.3(9) .
Dy1 C10 C11 C7 -67.2(8) .
Dy1 C13 C14 C15 68.2(8) .
Dy1 C13 C17 C16 -68.5(9) .
Dy1 C14 C15 C16 67.7(9) .
Dy1 C15 C16 C17 65.7(9) .
Dy1 C16 C17 C13 66.6(8) .
O1 S1 O2 Dy1 69.8(18) 2_665
O1 S1 C18 F1 54.9(11) .
O1 S1 C18 F2 176.5(10) .
O1 S1 C18 F3 -63.2(11) .
O2 S1 C18 F1 -61.7(10) .
O2 S1 C18 F2 59.9(11) .
O2 S1 C18 F3 -179.7(9) .
O3 S1 O2 Dy1 -66.5(18) 2_665
O3 S1 C18 F1 177.2(10) .
O3 S1 C18 F2 -61.1(12) .
O3 S1 C18 F3 59.2(11) .
N1 C1 C2 C3 -0.5(19) .
N1 C1 C6 C7 28.2(16) .
N1 C5 C12 C13 -17.7(15) .
C1 N1 C5 C4 -2.5(17) .
C1 N1 C5 C12 179.3(10) .
C1 C2 C3 C4 -0.1(19) .
C1 C6 C7 Dy1 -39.2(13) .
C1 C6 C7 C8 45.0(17) .
C1 C6 C7 C11 -125.1(13) .
C2 C1 C6 C7 -155.0(12) .
C2 C3 C4 C5 -0.5(19) .
C3 C4 C5 N1 1.8(19) .
C3 C4 C5 C12 180.0(11) .
C4 C5 C12 C13 164.1(11) .
C5 N1 C1 C2 1.8(17) .
C5 N1 C1 C6 178.7(11) .
C5 C12 C13 Dy1 26.8(12) .
C5 C12 C13 C14 -62.4(15) .
C5 C12 C13 C17 117.0(13) .
C6 C1 C2 C3 -177.2(12) .
C6 C7 C8 Dy1 -103.3(11) .
C6 C7 C8 C9 -172.2(11) .
C6 C7 C11 Dy1 103.8(11) .
C6 C7 C11 C10 172.4(11) .
C7 C8 C9 Dy1 67.9(8) .
C7 C8 C9 C10 -0.1(14) .
C8 C7 C11 Dy1 -67.8(8) .
C8 C7 C11 C10 0.9(14) .
C8 C9 C10 Dy1 66.0(8) .
C8 C9 C10 C11 0.7(14) .
C9 C10 C11 Dy1 66.3(9) .
C9 C10 C11 C7 -1.0(14) .
C11 C7 C8 Dy1 68.4(8) .
C11 C7 C8 C9 -0.5(13) .
C12 C13 C14 Dy1 110.0(11) .
C12 C13 C14 C15 178.2(11) .
C12 C13 C17 Dy1 -110.1(11) .
C12 C13 C17 C16 -178.6(11) .
C13 C14 C15 Dy1 -66.4(8) .
C13 C14 C15 C16 1.2(14) .
C14 C13 C17 Dy1 69.3(8) .
C14 C13 C17 C16 0.8(14) .
C14 C15 C16 Dy1 -66.4(8) .
C14 C15 C16 C17 -0.7(14) .
C15 C16 C17 Dy1 -66.7(9) .
C15 C16 C17 C13 -0.1(14) .
C17 C13 C14 Dy1 -69.5(8) .
C17 C13 C14 C15 -1.3(13) .
C18 S1 O2 Dy1 178.9(16) 2_665
Dy1B N1B C1B C2B -179.0(9) .
Dy1B N1B C1B C6B 1.5(14) .
Dy1B N1B C5B C4B -179.7(9) .
Dy1B N1B C5B C12B -0.1(14) .
Dy1B C7B C11B C10B -69.0(9) .
Dy1B C7B C17B C9B 70.1(9) .
Dy1B C8B C13B C12B 107.2(11) .
Dy1B C8B C13B C14B -68.2(8) .
Dy1B C8B C16B C15B 67.4(9) .
Dy1B C9B C10B C11B 65.5(9) .
Dy1B C9B C17B C7B -68.2(8) .
Dy1B C10B C11B C7B 66.7(9) .
Dy1B C13B C14B C15B -69.5(9) .
Dy1B C14B C15B C16B -67.2(9) .
Dy1B C15B C16B C8B -66.9(8) .
O1B S1B O3B Dy1B -37(2) 2_566
O1B S1B C18B F1B 67.6(10) .
O1B S1B C18B F2B -172.9(9) .
O1B S1B C18B F3B -50.7(10) .
O2B S1B O1B Dy1B -16(2) .
O2B S1B O3B Dy1B 100(2) 2_566
O2B S1B C18B F1B -54.2(10) .
O2B S1B C18B F2B 65.3(11) .
O2B S1B C18B F3B -172.4(9) .
O3B S1B O1B Dy1B 120.7(19) .
O3B S1B C18B F1B -175.3(8) .
O3B S1B C18B F2B -55.9(10) .
O3B S1B C18B F3B 66.4(10) .
N1B C1B C2B C3B -2.4(19) .
N1B C1B C6B C7B -24.4(16) .
N1B C5B C12B C13B 24.0(16) .
C1B N1B C5B C4B 1.0(17) .
C1B N1B C5B C12B -179.4(11) .
C1B C2B C3B C4B 3.0(19) .
C1B C6B C7B Dy1B 33.8(13) .
C1B C6B C7B C11B 121.8(13) .
C1B C6B C7B C17B -52.7(17) .
C2B C1B C6B C7B 156.0(12) .
C2B C3B C4B C5B -1.7(19) .
C3B C4B C5B N1B -0.3(19) .
C3B C4B C5B C12B -179.9(12) .
C4B C5B C12B C13B -156.4(11) .
C5B N1B C1B C2B 0.3(17) .
C5B N1B C1B C6B -179.2(11) .
C5B C12B C13B Dy1B -34.7(13) .
C5B C12B C13B C8B -122.1(12) .
C5B C12B C13B C14B 52.3(17) .
C6B C1B C2B C3B 177.2(12) .
C6B C7B C11B Dy1B -107.3(12) .
C6B C7B C11B C10B -176.3(12) .
C6B C7B C17B Dy1B 106.3(12) .
C6B C7B C17B C9B 176.4(12) .
C8B C13B C14B Dy1B 68.8(8) .
C8B C13B C14B C15B -0.7(14) .
C9B C10B C11B Dy1B -66.4(10) .
C9B C10B C11B C7B 0.3(15) .
C10B C9B C17B Dy1B 67.4(9) .
C10B C9B C17B C7B -0.9(14) .
C11B C7B C17B Dy1B -69.0(8) .
C11B C7B C17B C9B 1.1(14) .
C12B C13B C14B Dy1B -106.5(11) .
C12B C13B C14B C15B -175.9(11) .
C13B C8B C16B Dy1B -66.8(8) .
C13B C8B C16B C15B 0.6(13) .
C13B C14B C15B Dy1B 68.3(9) .
C13B C14B C15B C16B 1.1(15) .
C14B C15B C16B Dy1B 65.9(9) .
C14B C15B C16B C8B -1.0(14) .
C16B C8B C13B Dy1B 68.2(8) .
C16B C8B C13B C12B 175.4(11) .
C16B C8B C13B C14B 0.0(13) .
C17B C7B C11B Dy1B 68.1(8) .
C17B C7B C11B C10B -0.9(14) .
C17B C9B C10B Dy1B -65.2(9) .
C17B C9B C10B C11B 0.3(15) .
C18B S1B O1B Dy1B -130(2) .
C18B S1B O3B Dy1B -146.5(19) 2_566

loop_
_twin_individual_id
_twin_individual_mass_fraction_refined
1 0.9868(6)
2 0.0132(6)
